data_4115505
loop_
_publ_author_name
'K. Travis Holman'
'Stephen M. Martin'
'Daniel P. Parker'
'Michael D. Ward'

_publ_section_title
;
 The Generality of Architectural Isomerism in Designer Inclusion
 Frameworks
;
_journal_name_full 'Journal of the American Chemical Society'
_journal_page_first 4421
_journal_page_last 4431
_journal_paper_doi 10.1021/ja0030257
_journal_volume 123
_journal_year 2001
_chemical_formula_sum 'C10 H14 N3 O3 S'
_chemical_formula_weight 256.30
_chemical_name_common 'bis(guanidinium)-2,6-naphthalenedisulfonate, benzene clathrate '
_chemical_name_systematic
; 
 ? 
;
_space_group_IT_number 2
_symmetry_cell_setting triclinic
_symmetry_space_group_name_Hall '-P 1'
_symmetry_space_group_name_H-M 'P -1'
_atom_sites_solution_hydrogens geom
_atom_sites_solution_primary direct
_atom_sites_solution_secondary difmap
_audit_creation_method SHELXL-97
_cell_angle_alpha 89.189(2)
_cell_angle_beta 77.186(2)
_cell_angle_gamma 62.193(2)
_cell_formula_units_Z 2
_cell_length_a 7.2609(9)
_cell_length_b 7.4075(9)
_cell_length_c 13.1537(16)
_cell_measurement_temperature 173(2)
_cell_volume 606.91(13)
_computing_cell_refinement 'SAINT, Bruker'
_computing_data_collection 'SMART, Bruker (or Siemens)'
_computing_data_reduction 'SAINT, Bruker'
_computing_molecular_graphics 'XSEED, L. Barbour (1999); http://www.lbarbour.com/xseed'
_computing_structure_refinement 'SHELXL-97 (Sheldrick, 1997)'
_computing_structure_solution 'SHELXS-97 (Sheldrick, 1990)'
_diffrn_ambient_temperature 173(2)
_diffrn_measured_fraction_theta_full 0.990
_diffrn_measured_fraction_theta_max 0.990
_diffrn_measurement_device_type 'SMART platform CCD, Bruker (or Siemens)'
_diffrn_measurement_method 'omega scans'
_diffrn_radiation_monochromator graphite
_diffrn_radiation_source 'fine-focus sealed tube'
_diffrn_radiation_type MoK\a
_diffrn_radiation_wavelength 0.71073
_diffrn_reflns_av_R_equivalents 0.0164
_diffrn_reflns_av_sigmaI/netI 0.0249
_diffrn_reflns_limit_h_max 8
_diffrn_reflns_limit_h_min -8
_diffrn_reflns_limit_k_max 8
_diffrn_reflns_limit_k_min -6
_diffrn_reflns_limit_l_max 15
_diffrn_reflns_limit_l_min -15
_diffrn_reflns_number 3197
_diffrn_reflns_theta_full 25.00
_diffrn_reflns_theta_max 25.00
_diffrn_reflns_theta_min 1.60
_exptl_absorpt_coefficient_mu 0.268
_exptl_absorpt_correction_T_max 0.9815
_exptl_absorpt_correction_T_min 0.9098
_exptl_absorpt_correction_type 'simulated psi-scans '
_exptl_absorpt_process_details 'SADABS, G. Sheldrick (1999)'
_exptl_crystal_colour colorless
_exptl_crystal_density_diffrn 1.403
_exptl_crystal_description plate
_exptl_crystal_F_000 270
_exptl_crystal_size_max 0.36
_exptl_crystal_size_mid 0.30
_exptl_crystal_size_min 0.07
_refine_diff_density_max 0.372
_refine_diff_density_min -0.354
_refine_diff_density_rms 0.053
_refine_ls_extinction_method none
_refine_ls_goodness_of_fit_ref 1.075
_refine_ls_hydrogen_treatment mixed
_refine_ls_matrix_type full
_refine_ls_number_parameters 155
_refine_ls_number_reflns 2112
_refine_ls_number_restraints 0
_refine_ls_restrained_S_all 1.075
_refine_ls_R_factor_all 0.0414
_refine_ls_R_factor_gt 0.0343
_refine_ls_shift/su_max 0.000
_refine_ls_shift/su_mean 0.000
_refine_ls_structure_factor_coef Fsqd
_refine_ls_weighting_details 'calc w=1/[\s^2^(Fo^2^)+(0.0581P)^2^+0.1397P] where P=(Fo^2^+2Fc^2^)/3'
_refine_ls_weighting_scheme calc
_refine_ls_wR_factor_gt 0.0941
_refine_ls_wR_factor_ref 0.0980
_reflns_number_gt 1810
_reflns_number_total 2112
_reflns_threshold_expression >2sigma(I)
_cod_data_source_file ja0030257_07.cif
_cod_data_source_block g:\travis\00084\00084
_cod_database_code 4115505

loop_
_symmetry_equiv_pos_as_xyz
'x, y, z'
'-x, -y, -z'

loop_
_atom_site_label
_atom_site_type_symbol
_atom_site_fract_x
_atom_site_fract_y
_atom_site_fract_z
_atom_site_U_iso_or_equiv
_atom_site_adp_type
_atom_site_occupancy
_atom_site_symmetry_multiplicity
_atom_site_calc_flag
_atom_site_refinement_flags
S1 S 0.11281(7) 0.91986(7) 0.16737(3) 0.02301(17) Uani 1 1 d .
O1 O 0.0193(2) 0.7981(2) 0.13740(10) 0.0275(3) Uani 1 1 d .
O2 O 0.3473(2) 0.8107(2) 0.14086(10) 0.0267(3) Uani 1 1 d .
O3 O 0.0274(2) 1.12128(19) 0.12784(10) 0.0273(3) Uani 1 1 d .
C4 C -0.2538(3) 1.0557(3) 0.46273(15) 0.0257(4) Uani 1 1 d .
H4 H -0.3994 1.0957 0.4959 0.031 Uiso 1 1 calc R
N2 N 0.5830(3) 0.3577(2) 0.11078(13) 0.0304(4) Uani 1 1 d .
H2A H 0.5163 0.4919 0.1106 0.037 Uiso 1 1 calc R
H2B H 0.7183 0.2939 0.1138 0.037 Uiso 1 1 calc R
N3 N 0.5794(3) 0.0491(2) 0.10782(13) 0.0286(4) Uani 1 1 d .
H3A H 0.7144 -0.0149 0.1115 0.034 Uiso 1 1 calc R
H3B H 0.5103 -0.0209 0.1050 0.034 Uiso 1 1 calc R
C1 C 0.0295(3) 0.9649(3) 0.30618(14) 0.0230(4) Uani 1 1 d .
C2 C 0.1733(3) 0.9415(3) 0.36385(14) 0.0246(4) Uani 1 1 d .
H2 H 0.3174 0.9047 0.3292 0.029 Uiso 1 1 calc R
N1 N 0.2754(3) 0.3472(3) 0.10188(13) 0.0302(4) Uani 1 1 d .
H1A H 0.2081 0.4814 0.1017 0.036 Uiso 1 1 calc R
H1B H 0.2074 0.2761 0.0990 0.036 Uiso 1 1 calc R
C10 C 0.4799(3) 0.2519(3) 0.10650(14) 0.0244(4) Uani 1 1 d .
C3 C 0.1089(3) 0.9718(3) 0.47488(14) 0.0233(4) Uani 1 1 d .
C5 C -0.1889(3) 1.0259(3) 0.35568(15) 0.0264(4) Uani 1 1 d .
H5 H -0.2883 1.0456 0.3149 0.032 Uiso 1 1 calc R
C7 C 0.1036(4) 0.4890(3) 0.39695(17) 0.0363(5) Uani 1 1 d .
H7 H 0.1776 0.4804 0.3264 0.044 Uiso 1 1 calc R
C6 C -0.1057(3) 0.5179(3) 0.41817(17) 0.0343(5) Uani 1 1 d .
C8 C -0.2065(3) 0.5275(3) 0.52325(18) 0.0358(5) Uani 1 1 d .
H8 H -0.3487 0.5457 0.5405 0.043 Uiso 1 1 calc R
C9 C -0.2173(4) 0.5383(3) 0.33197(18) 0.0417(6) Uani 1 1 d .
H9A H -0.2291 0.6585 0.2959 0.062 Uiso 1 1 calc R
H9B H -0.3612 0.5549 0.3619 0.062 Uiso 1 1 calc R
H9C H -0.1346 0.4148 0.2819 0.062 Uiso 1 1 calc R

loop_
_atom_site_aniso_label
_atom_site_aniso_U_11
_atom_site_aniso_U_22
_atom_site_aniso_U_33
_atom_site_aniso_U_23
_atom_site_aniso_U_13
_atom_site_aniso_U_12
S1 0.0225(3) 0.0206(3) 0.0233(3) 0.00333(18) -0.00604(18) -0.0080(2)
O1 0.0276(7) 0.0242(7) 0.0297(7) 0.0023(6) -0.0086(6) -0.0107(6)
O2 0.0229(7) 0.0250(7) 0.0279(7) 0.0028(5) -0.0045(5) -0.0086(6)
O3 0.0281(7) 0.0230(7) 0.0289(7) 0.0074(6) -0.0088(6) -0.0099(6)
C4 0.0197(9) 0.0249(10) 0.0288(10) 0.0030(8) -0.0049(8) -0.0080(8)
N2 0.0263(9) 0.0217(8) 0.0416(10) 0.0023(7) -0.0110(7) -0.0088(7)
N3 0.0237(8) 0.0232(9) 0.0382(10) 0.0041(7) -0.0098(7) -0.0097(7)
C1 0.0243(9) 0.0179(9) 0.0256(10) 0.0050(7) -0.0070(8) -0.0088(8)
C2 0.0216(9) 0.0212(9) 0.0279(10) 0.0033(8) -0.0038(8) -0.0087(8)
N1 0.0254(9) 0.0220(8) 0.0422(10) 0.0029(7) -0.0086(7) -0.0102(7)
C10 0.0242(10) 0.0256(10) 0.0204(9) 0.0016(8) -0.0044(7) -0.0099(8)
C3 0.0226(9) 0.0196(9) 0.0264(10) 0.0031(8) -0.0056(7) -0.0091(8)
C5 0.0241(10) 0.0255(10) 0.0303(10) 0.0052(8) -0.0109(8) -0.0108(8)
C7 0.0389(12) 0.0246(11) 0.0348(12) 0.0041(9) 0.0015(9) -0.0109(9)
C6 0.0361(12) 0.0170(10) 0.0411(12) 0.0033(9) -0.0040(9) -0.0080(9)
C8 0.0319(11) 0.0241(10) 0.0433(13) 0.0045(9) -0.0018(9) -0.0100(9)
C9 0.0440(13) 0.0310(12) 0.0430(13) 0.0031(10) -0.0060(10) -0.0141(11)

loop_
_atom_type_symbol
_atom_type_description
_atom_type_scat_dispersion_real
_atom_type_scat_dispersion_imag
_atom_type_scat_source
C C 0.0033 0.0016 'International Tables Vol C Tables 4.2.6.8 and 6.1.1.4'
H H 0.0000 0.0000 'International Tables Vol C Tables 4.2.6.8 and 6.1.1.4'
N N 0.0061 0.0033 'International Tables Vol C Tables 4.2.6.8 and 6.1.1.4'
O O 0.0106 0.0060 'International Tables Vol C Tables 4.2.6.8 and 6.1.1.4'
S S 0.1246 0.1234 'International Tables Vol C Tables 4.2.6.8 and 6.1.1.4'

loop_
_geom_angle_atom_site_label_1
_geom_angle_atom_site_label_2
_geom_angle_atom_site_label_3
_geom_angle
_geom_angle_site_symmetry_1
_geom_angle_site_symmetry_3
O1 S1 O2 113.11(8) . .
O1 S1 O3 112.02(8) . .
O2 S1 O3 112.34(7) . .
O1 S1 C1 105.87(8) . .
O2 S1 C1 106.35(8) . .
O3 S1 C1 106.54(8) . .
C5 C4 C3 121.41(17) . 2_576
C2 C1 C5 121.04(17) . .
C2 C1 S1 120.32(14) . .
C5 C1 S1 118.64(14) . .
C1 C2 C3 120.53(17) . .
N2 C10 N1 120.31(17) . .
N2 C10 N3 120.21(17) . .
N1 C10 N3 119.48(17) . .
C4 C3 C2 122.22(16) 2_576 .
C4 C3 C3 119.1(2) 2_576 2_576
C2 C3 C3 118.7(2) . 2_576
C4 C5 C1 119.22(17) . .
C8 C7 C6 121.5(2) 2_566 .
C7 C6 C8 116.9(2) . .
C7 C6 C9 121.4(2) . .
C8 C6 C9 121.7(2) . .
C7 C8 C6 121.6(2) 2_566 .

loop_
_geom_bond_atom_site_label_1
_geom_bond_atom_site_label_2
_geom_bond_distance
_geom_bond_site_symmetry_2
S1 O1 1.4594(13) .
S1 O2 1.4611(13) .
S1 O3 1.4625(13) .
S1 C1 1.7748(18) .
C4 C5 1.368(3) .
C4 C3 1.415(3) 2_576
N2 C10 1.321(2) .
N3 C10 1.331(2) .
C1 C2 1.369(3) .
C1 C5 1.422(3) .
C2 C3 1.418(3) .
N1 C10 1.329(3) .
C3 C4 1.415(3) 2_576
C3 C3 1.428(3) 2_576
C7 C8 1.391(3) 2_566
C7 C6 1.394(3) .
C6 C8 1.399(3) .
C6 C9 1.501(3) .
C8 C7 1.391(3) 2_566
